data_7201590
loop_
_publ_author_name
'Du, Miao'
'Zhang, Zhi-Hui'
'You, Yan-Ping'
'Zhao, Xiao-Jun'

_publ_section_title
;
 R-Isophthalate (R = --H, --NO2, and --COOH) as modular building blocks
 for mixed-ligand coordination polymers incorporated with a versatile
 connector 4-amino-3,5-bis(3-pyridyl)-1,2,4-triazole
;
_journal_issue 3
_journal_name_full CrystEngComm
_journal_page_first 306
_journal_paper_doi 10.1039/b711447h
_journal_volume 10
_journal_year 2008
_chemical_formula_sum 'C42 H42 Co N12 O18'
_chemical_formula_weight 1061.80
_chemical_name_systematic
;
?
;
_space_group_IT_number 2
_symmetry_cell_setting triclinic
_symmetry_space_group_name_Hall '-P 1'
_symmetry_space_group_name_H-M 'P -1'
_atom_sites_solution_hydrogens geom
_atom_sites_solution_primary direct
_atom_sites_solution_secondary difmap
_audit_creation_method SHELXL-97
_cell_angle_alpha 96.125(2)
_cell_angle_beta 101.533(2)
_cell_angle_gamma 109.2720(10)
_cell_formula_units_Z 1
_cell_length_a 7.7168(9)
_cell_length_b 8.8342(10)
_cell_length_c 18.140(2)
_cell_measurement_reflns_used 2221
_cell_measurement_temperature 293(2)
_cell_measurement_theta_max 26.83
_cell_measurement_theta_min 2.33
_cell_volume 1123.7(2)
_computing_cell_refinement 'Bruker APEX II'
_computing_data_collection 'Bruker APEX II'
_computing_data_reduction 'Bruker SAINT'
_computing_molecular_graphics 'Bruker SHELXTL'
_computing_publication_material 'Bruker SHELXTL'
_computing_structure_refinement 'SHELXL-97 (Sheldrick, 1997)'
_computing_structure_solution 'SHELXS-97 (Sheldrick, 1990)'
_diffrn_ambient_temperature 293(2)
_diffrn_measured_fraction_theta_full 0.988
_diffrn_measured_fraction_theta_max 0.988
_diffrn_measurement_device_type 'APEX II CCD area detector'
_diffrn_measurement_method 'phi and omega scans'
_diffrn_radiation_monochromator graphite
_diffrn_radiation_source 'fine-focus sealed tube'
_diffrn_radiation_type MoK\a
_diffrn_radiation_wavelength 0.71073
_diffrn_reflns_av_R_equivalents 0.0175
_diffrn_reflns_av_sigmaI/netI 0.0328
_diffrn_reflns_limit_h_max 8
_diffrn_reflns_limit_h_min -9
_diffrn_reflns_limit_k_max 10
_diffrn_reflns_limit_k_min -8
_diffrn_reflns_limit_l_max 21
_diffrn_reflns_limit_l_min -21
_diffrn_reflns_number 6148
_diffrn_reflns_theta_full 25.01
_diffrn_reflns_theta_max 25.01
_diffrn_reflns_theta_min 2.33
_exptl_absorpt_coefficient_mu 0.475
_exptl_absorpt_correction_T_max 1.000000
_exptl_absorpt_correction_T_min 0.679351
_exptl_absorpt_correction_type multi-scan
_exptl_absorpt_process_details SADABS
_exptl_crystal_colour Pink
_exptl_crystal_density_diffrn 1.569
_exptl_crystal_density_meas ?
_exptl_crystal_density_method 'not measured'
_exptl_crystal_description Block
_exptl_crystal_F_000 549
_exptl_crystal_size_max 0.46
_exptl_crystal_size_mid 0.43
_exptl_crystal_size_min 0.21
_refine_diff_density_max 0.351
_refine_diff_density_min -0.375
_refine_diff_density_rms 0.048
_refine_ls_extinction_method none
_refine_ls_goodness_of_fit_ref 1.041
_refine_ls_hydrogen_treatment constr
_refine_ls_matrix_type full
_refine_ls_number_parameters 333
_refine_ls_number_reflns 3918
_refine_ls_number_restraints 0
_refine_ls_restrained_S_all 1.041
_refine_ls_R_factor_all 0.0414
_refine_ls_R_factor_gt 0.0337
_refine_ls_shift/su_max 0.000
_refine_ls_shift/su_mean 0.000
_refine_ls_structure_factor_coef Fsqd
_refine_ls_weighting_details 'calc w=1/[\s^2^(Fo^2^)+(0.0442P)^2^+0.4962P] where P=(Fo^2^+2Fc^2^)/3'
_refine_ls_weighting_scheme calc
_refine_ls_wR_factor_gt 0.0866
_refine_ls_wR_factor_ref 0.0902
_reflns_number_gt 3279
_reflns_number_total 3918
_reflns_threshold_expression >2sigma(I)
_cod_data_source_file b711447h.txt
_cod_data_source_block 1c
_cod_depositor_comments
;
The following automatic conversions were performed:
'_symmetry_cell_setting' value 'Triclinic' changed to 'triclinic'
according to '/home/saulius/struct/CIF-dictionaries/cif_core.dic'
dictionary named 'cif_core.dic' version 2.4.1 from
2010-06-29.

'_exptl_absorpt_correction_type' value 'Multi-Scan' changed
to 'multi-scan' according to
'/home/saulius/struct/CIF-dictionaries/cif_core.dic' dictionary named
'cif_core.dic' version 2.4.1 from 2010-06-29.

Automatic conversion script
Id: cif_fix_enum 1527 2010-12-29 10:47:43Z saulius 

The following automatic conversions were performed:

'_exptl_crystal_density_meas' value 'None' was changed to '?' - the
value is perceived as not measured.

Automatic conversion script
Id: cif_fix_values 3008 2015-01-20 13:52:24Z robertas 
;
_cod_original_sg_symbol_H-M P-1
_cod_database_code 7201590

loop_
_symmetry_equiv_pos_as_xyz
'x, y, z'
'-x, -y, -z'

loop_
_atom_site_label
_atom_site_type_symbol
_atom_site_fract_x
_atom_site_fract_y
_atom_site_fract_z
_atom_site_U_iso_or_equiv
_atom_site_adp_type
_atom_site_occupancy
_atom_site_symmetry_multiplicity
_atom_site_calc_flag
_atom_site_refinement_flags
_atom_site_disorder_assembly
_atom_site_disorder_group
Co1 Co 1.5000 0.5000 0.5000 0.02281(12) Uani 1 2 d S . .
O1 O 1.1787(2) 1.24295(17) 0.26998(9) 0.0400(4) Uani 1 1 d . . .
O2 O 1.3194(3) 1.0879(2) 0.32467(9) 0.0575(5) Uani 1 1 d . . .
O3 O 1.0926(3) 0.50378(19) 0.22975(9) 0.0451(4) Uani 1 1 d . . .
H3 H 1.0912 0.4105 0.2294 0.068 Uiso 1 1 calc R . .
O4 O 0.8940(4) 0.3917(2) 0.11620(12) 0.0813(8) Uani 1 1 d . . .
O5 O 0.6752(3) 0.7641(2) -0.04271(9) 0.0592(6) Uani 1 1 d . . .
O6 O 0.7747(3) 1.0242(2) 0.01245(10) 0.0610(6) Uani 1 1 d . . .
H6 H 0.7117 1.0314 -0.0283 0.092 Uiso 1 1 calc R . .
O7 O 1.3861(2) 0.50849(17) 0.38648(8) 0.0334(4) Uani 1 1 d . . .
H7A H 1.4380 0.6015 0.3757 0.050 Uiso 1 1 d R . .
H7B H 1.3293 0.4288 0.3491 0.050 Uiso 1 1 d R . .
O8 O 1.4798(2) 0.26039(16) 0.46466(8) 0.0291(3) Uani 1 1 d . . .
H8A H 1.4234 0.2187 0.4974 0.044 Uiso 1 1 d R . .
H8B H 1.4281 0.2167 0.4178 0.044 Uiso 1 1 d R . .
N1 N 1.2181(2) 0.39902(19) 0.51803(9) 0.0259(4) Uani 1 1 d . . .
N2 N 0.6674(2) -0.0825(2) 0.42851(9) 0.0309(4) Uani 1 1 d . . .
N3 N 0.5671(3) -0.1800(2) 0.35763(9) 0.0317(4) Uani 1 1 d . . .
N4 N 0.7321(2) 0.06066(18) 0.34014(9) 0.0231(4) Uani 1 1 d . . .
N5 N 0.8023(3) 0.2014(2) 0.30885(10) 0.0323(4) Uani 1 1 d . . .
H5A H 0.6889 0.1859 0.2764 0.039 Uiso 1 1 d R . .
H5B H 0.8884 0.1932 0.2824 0.039 Uiso 1 1 d R . .
N6 N 0.3959(3) -0.1264(2) 0.09754(10) 0.0371(5) Uani 1 1 d . . .
C1 C 0.9061(3) 0.1953(2) 0.47669(11) 0.0238(4) Uani 1 1 d . . .
C2 C 1.0803(3) 0.2804(2) 0.46516(11) 0.0257(4) Uani 1 1 d . . .
H2 H 1.1036 0.2540 0.4180 0.031 Uiso 1 1 calc R . .
C3 C 1.1789(3) 0.4379(3) 0.58440(12) 0.0318(5) Uani 1 1 d . . .
H3A H 1.2710 0.5227 0.6213 0.038 Uiso 1 1 calc R . .
C4 C 1.0095(3) 0.3587(3) 0.60088(12) 0.0378(5) Uani 1 1 d . . .
H4 H 0.9886 0.3894 0.6480 0.045 Uiso 1 1 calc R . .
C5 C 0.8711(3) 0.2335(3) 0.54697(12) 0.0327(5) Uani 1 1 d . . .
H5 H 0.7567 0.1760 0.5574 0.039 Uiso 1 1 calc R . .
C6 C 0.7665(3) 0.0607(2) 0.41686(11) 0.0236(4) Uani 1 1 d . . .
C7 C 0.6083(3) -0.0923(2) 0.30506(11) 0.0247(4) Uani 1 1 d . . .
C8 C 0.5342(3) -0.1555(2) 0.22266(11) 0.0266(4) Uani 1 1 d . . .
C9 C 0.4766(3) -0.0652(3) 0.17143(12) 0.0330(5) Uani 1 1 d . . .
H9 H 0.4954 0.0429 0.1896 0.040 Uiso 1 1 calc R . .
C10 C 0.3707(4) -0.2807(3) 0.07128(13) 0.0433(6) Uani 1 1 d . . .
H10 H 0.3141 -0.3238 0.0196 0.052 Uiso 1 1 calc R . .
C11 C 0.4251(4) -0.3784(3) 0.11754(14) 0.0469(6) Uani 1 1 d . . .
H11 H 0.4059 -0.4857 0.0975 0.056 Uiso 1 1 calc R . .
C12 C 0.5085(3) -0.3154(3) 0.19408(13) 0.0372(5) Uani 1 1 d . . .
H12 H 0.5472 -0.3795 0.2263 0.045 Uiso 1 1 calc R . .
C13 C 1.2009(3) 1.1086(3) 0.27399(11) 0.0307(5) Uani 1 1 d . . .
C14 C 1.0803(3) 0.9639(2) 0.21099(11) 0.0286(5) Uani 1 1 d . . .
C15 C 1.0818(3) 0.8089(2) 0.21871(12) 0.0299(5) Uani 1 1 d . . .
H15 H 1.1512 0.7941 0.2637 0.036 Uiso 1 1 calc R . .
C16 C 0.9799(3) 0.6765(3) 0.15932(12) 0.0325(5) Uani 1 1 d . . .
C17 C 0.9824(3) 0.5093(3) 0.16495(13) 0.0374(5) Uani 1 1 d . . .
C18 C 0.8780(3) 0.6994(3) 0.09227(12) 0.0383(6) Uani 1 1 d . . .
H18 H 0.8108 0.6111 0.0523 0.046 Uiso 1 1 calc R . .
C19 C 0.8754(3) 0.8527(3) 0.08416(12) 0.0335(5) Uani 1 1 d . . .
C20 C 0.7641(4) 0.8746(3) 0.01099(13) 0.0399(6) Uani 1 1 d . . .
C21 C 0.9754(3) 0.9846(3) 0.14369(12) 0.0315(5) Uani 1 1 d . . .
H21 H 0.9722 1.0874 0.1385 0.038 Uiso 1 1 calc R . .
O9 O 0.5370(3) 0.3257(2) 0.20326(12) 0.0712(6) Uani 1 1 d . . .
H9A H 0.5869 0.3109 0.1667 0.107 Uiso 1 1 d R . .
H9B H 0.4192 0.3092 0.1916 0.107 Uiso 1 1 d R . .

loop_
_atom_site_aniso_label
_atom_site_aniso_U_11
_atom_site_aniso_U_22
_atom_site_aniso_U_33
_atom_site_aniso_U_23
_atom_site_aniso_U_13
_atom_site_aniso_U_12
Co1 0.0226(2) 0.0191(2) 0.0182(2) 0.00072(14) -0.00052(15) 0.00074(15)
O1 0.0518(10) 0.0244(8) 0.0350(9) -0.0035(6) -0.0075(7) 0.0160(7)
O2 0.0809(14) 0.0427(10) 0.0351(9) -0.0120(8) -0.0250(9) 0.0333(10)
O3 0.0653(12) 0.0302(8) 0.0362(9) 0.0064(7) -0.0035(8) 0.0220(8)
O4 0.1187(19) 0.0314(10) 0.0629(13) -0.0115(9) -0.0372(13) 0.0289(11)
O5 0.0881(15) 0.0386(10) 0.0324(10) -0.0068(8) -0.0225(9) 0.0249(10)
O6 0.0982(16) 0.0351(9) 0.0347(10) 0.0017(7) -0.0225(10) 0.0288(10)
O7 0.0417(9) 0.0226(7) 0.0205(7) 0.0029(6) -0.0037(6) -0.0011(6)
O8 0.0325(8) 0.0255(7) 0.0221(7) 0.0015(6) 0.0033(6) 0.0045(6)
N1 0.0251(9) 0.0229(8) 0.0229(9) 0.0005(7) 0.0012(7) 0.0038(7)
N2 0.0320(10) 0.0256(9) 0.0232(9) 0.0037(7) -0.0006(7) 0.0000(7)
N3 0.0359(10) 0.0223(9) 0.0251(9) 0.0043(7) -0.0018(8) 0.0009(7)
N4 0.0237(9) 0.0183(8) 0.0225(8) 0.0040(6) 0.0016(7) 0.0036(7)
N5 0.0353(10) 0.0247(9) 0.0276(9) 0.0095(7) 0.0026(8) 0.0006(8)
N6 0.0474(12) 0.0321(10) 0.0247(9) 0.0026(8) -0.0032(8) 0.0133(9)
C1 0.0228(10) 0.0213(10) 0.0220(10) 0.0027(8) -0.0008(8) 0.0054(8)
C2 0.0263(11) 0.0254(10) 0.0191(10) -0.0001(8) 0.0014(8) 0.0050(8)
C3 0.0317(12) 0.0280(11) 0.0259(11) -0.0073(9) -0.0003(9) 0.0064(9)
C4 0.0361(13) 0.0449(13) 0.0256(11) -0.0056(10) 0.0075(10) 0.0095(11)
C5 0.0254(11) 0.0389(12) 0.0300(11) 0.0041(9) 0.0071(9) 0.0072(9)
C6 0.0199(10) 0.0240(10) 0.0215(10) 0.0034(8) 0.0007(8) 0.0039(8)
C7 0.0249(10) 0.0206(10) 0.0241(10) 0.0036(8) -0.0005(8) 0.0062(8)
C8 0.0266(11) 0.0231(10) 0.0240(10) 0.0026(8) 0.0012(8) 0.0049(8)
C9 0.0409(13) 0.0245(10) 0.0271(11) 0.0011(9) -0.0015(10) 0.0104(9)
C10 0.0575(16) 0.0357(13) 0.0266(12) -0.0035(10) -0.0031(11) 0.0147(11)
C11 0.0699(18) 0.0285(12) 0.0340(13) -0.0053(10) -0.0036(12) 0.0201(12)
C12 0.0489(14) 0.0262(11) 0.0335(12) 0.0045(9) 0.0004(10) 0.0160(10)
C13 0.0404(13) 0.0295(11) 0.0200(10) -0.0006(8) 0.0014(9) 0.0151(10)
C14 0.0335(12) 0.0265(10) 0.0231(10) -0.0001(8) 0.0021(9) 0.0116(9)
C15 0.0355(12) 0.0299(11) 0.0226(10) 0.0040(9) 0.0003(9) 0.0138(9)
C16 0.0402(13) 0.0249(11) 0.0294(11) 0.0036(9) 0.0018(10) 0.0125(9)
C17 0.0480(14) 0.0275(12) 0.0316(12) 0.0013(10) -0.0013(10) 0.0149(10)
C18 0.0503(15) 0.0277(11) 0.0280(12) -0.0019(9) -0.0060(10) 0.0139(10)
C19 0.0420(13) 0.0279(11) 0.0249(11) 0.0014(9) -0.0027(9) 0.0127(10)
C20 0.0543(15) 0.0309(12) 0.0271(12) 0.0014(10) -0.0041(11) 0.0154(11)
C21 0.0410(13) 0.0248(10) 0.0264(11) 0.0025(9) 0.0010(9) 0.0140(9)
O9 0.0853(16) 0.0471(11) 0.0746(15) 0.0147(10) -0.0033(12) 0.0281(11)

loop_
_atom_type_symbol
_atom_type_description
_atom_type_scat_dispersion_real
_atom_type_scat_dispersion_imag
_atom_type_scat_source
C C 0.0033 0.0016 'International Tables Vol C Tables 4.2.6.8 and 6.1.1.4'
H H 0.0000 0.0000 'International Tables Vol C Tables 4.2.6.8 and 6.1.1.4'
N N 0.0061 0.0033 'International Tables Vol C Tables 4.2.6.8 and 6.1.1.4'
O O 0.0106 0.0060 'International Tables Vol C Tables 4.2.6.8 and 6.1.1.4'
Co Co 0.3494 0.9721 'International Tables Vol C Tables 4.2.6.8 and 6.1.1.4'

loop_
_geom_angle_atom_site_label_1
_geom_angle_atom_site_label_2
_geom_angle_atom_site_label_3
_geom_angle
_geom_angle_site_symmetry_1
_geom_angle_site_symmetry_3
_geom_angle_publ_flag
O8 Co1 O8 180.000(1) 2_866 . ?
O8 Co1 O7 90.67(5) 2_866 . ?
O8 Co1 O7 89.33(5) . . ?
O8 Co1 O7 89.33(5) 2_866 2_866 ?
O8 Co1 O7 90.67(5) . 2_866 ?
O7 Co1 O7 180.000(1) . 2_866 ?
O8 Co1 N1 92.49(6) 2_866 . ?
O8 Co1 N1 87.51(6) . . ?
O7 Co1 N1 90.89(6) . . ?
O7 Co1 N1 89.11(6) 2_866 . ?
O8 Co1 N1 87.51(6) 2_866 2_866 ?
O8 Co1 N1 92.49(6) . 2_866 ?
O7 Co1 N1 89.11(6) . 2_866 ?
O7 Co1 N1 90.89(6) 2_866 2_866 ?
N1 Co1 N1 180.0 . 2_866 ?
C17 O3 H3 109.5 . . ?
C20 O6 H6 109.5 . . ?
Co1 O7 H7A 111.6 . . ?
Co1 O7 H7B 127.6 . . ?
H7A O7 H7B 117.0 . . ?
Co1 O8 H8A 97.0 . . ?
Co1 O8 H8B 117.8 . . ?
H8A O8 H8B 117.1 . . ?
C3 N1 C2 116.92(18) . . ?
C3 N1 Co1 122.33(13) . . ?
C2 N1 Co1 120.36(13) . . ?
C6 N2 N3 107.69(16) . . ?
C7 N3 N2 107.72(16) . . ?
C6 N4 C7 106.25(15) . . ?
C6 N4 N5 123.42(15) . . ?
C7 N4 N5 130.05(16) . . ?
N4 N5 H5A 94.8 . . ?
N4 N5 H5B 111.4 . . ?
H5A N5 H5B 111.0 . . ?
C9 N6 C10 118.62(19) . . ?
C2 C1 C5 118.42(18) . . ?
C2 C1 C6 120.01(17) . . ?
C5 C1 C6 121.46(18) . . ?
N1 C2 C1 123.66(18) . . ?
N1 C2 H2 118.2 . . ?
C1 C2 H2 118.2 . . ?
N1 C3 C4 123.22(19) . . ?
N1 C3 H3A 118.4 . . ?
C4 C3 H3A 118.4 . . ?
C3 C4 C5 119.3(2) . . ?
C3 C4 H4 120.3 . . ?
C5 C4 H4 120.3 . . ?
C4 C5 C1 118.4(2) . . ?
C4 C5 H5 120.8 . . ?
C1 C5 H5 120.8 . . ?
N2 C6 N4 109.32(16) . . ?
N2 C6 C1 125.15(17) . . ?
N4 C6 C1 125.30(17) . . ?
N3 C7 N4 109.00(17) . . ?
N3 C7 C8 123.76(18) . . ?
N4 C7 C8 127.22(18) . . ?
C12 C8 C9 117.60(19) . . ?
C12 C8 C7 119.53(18) . . ?
C9 C8 C7 122.75(18) . . ?
N6 C9 C8 122.90(19) . . ?
N6 C9 H9 118.5 . . ?
C8 C9 H9 118.5 . . ?
N6 C10 C11 122.5(2) . . ?
N6 C10 H10 118.8 . . ?
C11 C10 H10 118.8 . . ?
C10 C11 C12 119.0(2) . . ?
C10 C11 H11 120.5 . . ?
C12 C11 H11 120.5 . . ?
C11 C12 C8 119.4(2) . . ?
C11 C12 H12 120.3 . . ?
C8 C12 H12 120.3 . . ?
O2 C13 O1 124.49(19) . . ?
O2 C13 C14 117.29(18) . . ?
O1 C13 C14 118.17(18) . . ?
C21 C14 C15 119.48(18) . . ?
C21 C14 C13 120.73(18) . . ?
C15 C14 C13 119.71(18) . . ?
C16 C15 C14 120.21(19) . . ?
C16 C15 H15 119.9 . . ?
C14 C15 H15 119.9 . . ?
C18 C16 C15 119.65(19) . . ?
C18 C16 C17 118.74(19) . . ?
C15 C16 C17 121.58(19) . . ?
O4 C17 O3 122.7(2) . . ?
O4 C17 C16 123.9(2) . . ?
O3 C17 C16 113.41(18) . . ?
C16 C18 C19 120.54(19) . . ?
C16 C18 H18 119.7 . . ?
C19 C18 H18 119.7 . . ?
C18 C19 C21 119.87(19) . . ?
C18 C19 C20 119.58(19) . . ?
C21 C19 C20 120.56(19) . . ?
O5 C20 O6 124.5(2) . . ?
O5 C20 C19 123.3(2) . . ?
O6 C20 C19 112.19(18) . . ?
C19 C21 C14 120.25(19) . . ?
C19 C21 H21 119.9 . . ?
C14 C21 H21 119.9 . . ?
H9A O9 H9B 117.1 . . ?

loop_
_geom_bond_atom_site_label_1
_geom_bond_atom_site_label_2
_geom_bond_distance
_geom_bond_site_symmetry_2
_geom_bond_publ_flag
Co1 O8 2.0901(13) 2_866 ?
Co1 O8 2.0901(13) . ?
Co1 O7 2.0907(13) . ?
Co1 O7 2.0907(13) 2_866 ?
Co1 N1 2.1679(17) . ?
Co1 N1 2.1679(17) 2_866 ?
O1 C13 1.262(2) . ?
O2 C13 1.235(3) . ?
O3 C17 1.322(3) . ?
O3 H3 0.8200 . ?
O4 C17 1.192(3) . ?
O5 C20 1.208(3) . ?
O6 C20 1.294(3) . ?
O6 H6 0.8200 . ?
O7 H7A 0.8499 . ?
O7 H7B 0.8501 . ?
O8 H8A 0.8500 . ?
O8 H8B 0.8508 . ?
N1 C3 1.336(3) . ?
N1 C2 1.338(2) . ?
N2 C6 1.309(2) . ?
N2 N3 1.385(2) . ?
N3 C7 1.314(3) . ?
N4 C6 1.364(2) . ?
N4 C7 1.366(2) . ?
N4 N5 1.411(2) . ?
N5 H5A 0.9100 . ?
N5 H5B 0.9103 . ?
N6 C9 1.329(3) . ?
N6 C10 1.331(3) . ?
C1 C2 1.377(3) . ?
C1 C5 1.385(3) . ?
C1 C6 1.471(3) . ?
C2 H2 0.9300 . ?
C3 C4 1.373(3) . ?
C3 H3A 0.9300 . ?
C4 C5 1.376(3) . ?
C4 H4 0.9300 . ?
C5 H5 0.9300 . ?
C7 C8 1.464(3) . ?
C8 C12 1.385(3) . ?
C8 C9 1.388(3) . ?
C9 H9 0.9300 . ?
C10 C11 1.370(3) . ?
C10 H10 0.9300 . ?
C11 C12 1.376(3) . ?
C11 H11 0.9300 . ?
C12 H12 0.9300 . ?
C13 C14 1.511(3) . ?
C14 C21 1.389(3) . ?
C14 C15 1.395(3) . ?
C15 C16 1.390(3) . ?
C15 H15 0.9300 . ?
C16 C18 1.383(3) . ?
C16 C17 1.497(3) . ?
C18 C19 1.384(3) . ?
C18 H18 0.9300 . ?
C19 C21 1.387(3) . ?
C19 C20 1.498(3) . ?
C21 H21 0.9300 . ?
O9 H9A 0.8503 . ?
O9 H9B 0.8498 . ?

loop_
_geom_torsion_atom_site_label_1
_geom_torsion_atom_site_label_2
_geom_torsion_atom_site_label_3
_geom_torsion_atom_site_label_4
_geom_torsion
_geom_torsion_site_symmetry_1
_geom_torsion_site_symmetry_2
_geom_torsion_site_symmetry_3
_geom_torsion_site_symmetry_4
_geom_torsion_publ_flag
O8 Co1 N1 C3 -53.09(16) 2_866 . . . ?
O8 Co1 N1 C3 126.91(16) . . . . ?
O7 Co1 N1 C3 -143.80(16) . . . . ?
O7 Co1 N1 C3 36.20(16) 2_866 . . . ?
O8 Co1 N1 C2 134.38(15) 2_866 . . . ?
O8 Co1 N1 C2 -45.62(15) . . . . ?
O7 Co1 N1 C2 43.66(15) . . . . ?
O7 Co1 N1 C2 -136.34(15) 2_866 . . . ?
C6 N2 N3 C7 -0.2(2) . . . . ?
C3 N1 C2 C1 -2.0(3) . . . . ?
Co1 N1 C2 C1 170.95(15) . . . . ?
C5 C1 C2 N1 -0.3(3) . . . . ?
C6 C1 C2 N1 -176.73(18) . . . . ?
C2 N1 C3 C4 2.4(3) . . . . ?
Co1 N1 C3 C4 -170.42(17) . . . . ?
N1 C3 C4 C5 -0.4(4) . . . . ?
C3 C4 C5 C1 -2.0(3) . . . . ?
C2 C1 C5 C4 2.3(3) . . . . ?
C6 C1 C5 C4 178.7(2) . . . . ?
N3 N2 C6 N4 0.8(2) . . . . ?
N3 N2 C6 C1 -174.05(18) . . . . ?
C7 N4 C6 N2 -1.1(2) . . . . ?
N5 N4 C6 N2 173.43(18) . . . . ?
C7 N4 C6 C1 173.75(18) . . . . ?
N5 N4 C6 C1 -11.8(3) . . . . ?
C2 C1 C6 N2 134.1(2) . . . . ?
C5 C1 C6 N2 -42.2(3) . . . . ?
C2 C1 C6 N4 -39.9(3) . . . . ?
C5 C1 C6 N4 143.8(2) . . . . ?
N2 N3 C7 N4 -0.5(2) . . . . ?
N2 N3 C7 C8 177.80(18) . . . . ?
C6 N4 C7 N3 0.9(2) . . . . ?
N5 N4 C7 N3 -173.05(19) . . . . ?
C6 N4 C7 C8 -177.27(19) . . . . ?
N5 N4 C7 C8 8.7(3) . . . . ?
N3 C7 C8 C12 -35.8(3) . . . . ?
N4 C7 C8 C12 142.1(2) . . . . ?
N3 C7 C8 C9 140.0(2) . . . . ?
N4 C7 C8 C9 -42.0(3) . . . . ?
C10 N6 C9 C8 -0.7(4) . . . . ?
C12 C8 C9 N6 1.3(3) . . . . ?
C7 C8 C9 N6 -174.7(2) . . . . ?
C9 N6 C10 C11 -0.1(4) . . . . ?
N6 C10 C11 C12 0.2(4) . . . . ?
C10 C11 C12 C8 0.5(4) . . . . ?
C9 C8 C12 C11 -1.1(3) . . . . ?
C7 C8 C12 C11 174.9(2) . . . . ?
O2 C13 C14 C21 -165.4(2) . . . . ?
O1 C13 C14 C21 12.2(3) . . . . ?
O2 C13 C14 C15 11.2(3) . . . . ?
O1 C13 C14 C15 -171.1(2) . . . . ?
C21 C14 C15 C16 0.4(3) . . . . ?
C13 C14 C15 C16 -176.3(2) . . . . ?
C14 C15 C16 C18 0.4(3) . . . . ?
C14 C15 C16 C17 178.4(2) . . . . ?
C18 C16 C17 O4 -3.7(4) . . . . ?
C15 C16 C17 O4 178.3(3) . . . . ?
C18 C16 C17 O3 176.4(2) . . . . ?
C15 C16 C17 O3 -1.6(3) . . . . ?
C15 C16 C18 C19 -0.6(4) . . . . ?
C17 C16 C18 C19 -178.6(2) . . . . ?
C16 C18 C19 C21 -0.1(4) . . . . ?
C16 C18 C19 C20 180.0(2) . . . . ?
C18 C19 C20 O5 -0.3(4) . . . . ?
C21 C19 C20 O5 179.7(3) . . . . ?
C18 C19 C20 O6 179.6(2) . . . . ?
C21 C19 C20 O6 -0.4(3) . . . . ?
C18 C19 C21 C14 0.9(4) . . . . ?
C20 C19 C21 C14 -179.2(2) . . . . ?
C15 C14 C21 C19 -1.0(3) . . . . ?
C13 C14 C21 C19 175.6(2) . . . . ?
